data_7056481
loop_
_publ_author_name
'Khatua, Suman'
'Naskar, Tilak'
'Nandi, Chandan'
'Majumdar, Amit'

_publ_section_title
;
 Mononuclear Bis(dithiolene) Mo(IV) and W(IV) Complexes with P, P; S, S;
 O, S and O, O Donor Ligands: A Comparative Reactivity Study
;
_journal_name_full 'New J. Chem.'
_journal_paper_doi 10.1039/C7NJ01797A
_journal_year 2017
_chemical_formula_moiety '2(C36 H30 N P2), C14 H4 Mo N4 O S5'
_chemical_formula_sum 'C86 H64 Mo N6 O P4 S5'
_chemical_formula_weight 1577.55
_chemical_name_systematic
;
 ?
;
_space_group_crystal_system triclinic
_space_group_IT_number 2
_space_group_name_Hall '-P 1'
_space_group_name_H-M_alt 'P -1'
_symmetry_space_group_name_Hall '-P 1'
_symmetry_space_group_name_H-M 'P -1'
_atom_sites_solution_hydrogens geom
_audit_creation_date 2016-12-19
_audit_creation_method
;
Olex2 1.2
(compiled 2014.12.26 svn.r3119 for OlexSys, GUI svn.r4975)
;
_audit_update_record
;
2017-03-16 deposited with the CCDC.
2017-07-31 downloaded from the CCDC.
;
_cell_angle_alpha 109.721(6)
_cell_angle_beta 90.165(7)
_cell_angle_gamma 90.075(6)
_cell_formula_units_Z 2
_cell_length_a 10.404(3)
_cell_length_b 18.184(5)
_cell_length_c 22.548(6)
_cell_measurement_reflns_used 6534
_cell_measurement_temperature 293(2)
_cell_measurement_theta_max 24.75
_cell_measurement_theta_min 2.29
_cell_volume 4015.5(19)
_computing_cell_refinement 'SAINT v8.34A (Bruker, 2013)'
_computing_data_collection 'APEX2 v2014.7-1 (Bruker-Axs,2014)'
_computing_data_reduction 'SAINT v8.34A (Bruker, 2013)'
_computing_molecular_graphics 'Olex2 (Dolomanov et al., 2009)'
_computing_publication_material 'Olex2 (Dolomanov et al., 2009)'
_computing_structure_refinement 'SHELXL-97 (Sheldrick, 2008)'
_computing_structure_solution 'SHELXS-97 (Sheldrick, 2008)'
_diffrn_ambient_temperature 293(2)
_diffrn_measured_fraction_theta_full 0.996
_diffrn_measured_fraction_theta_max 0.964
_diffrn_measurement_device_type 'Bruker APEX-II CCD'
_diffrn_measurement_method 'phi and omega scan'
_diffrn_radiation_monochromator graphite
_diffrn_radiation_probe x-ray
_diffrn_radiation_type MoK\a
_diffrn_radiation_wavelength 0.71073
_diffrn_reflns_av_R_equivalents 0.0873
_diffrn_reflns_av_unetI/netI 0.1148
_diffrn_reflns_Laue_measured_fraction_full 0.996
_diffrn_reflns_Laue_measured_fraction_max 0.964
_diffrn_reflns_limit_h_max 12
_diffrn_reflns_limit_h_min -12
_diffrn_reflns_limit_k_max 22
_diffrn_reflns_limit_k_min -22
_diffrn_reflns_limit_l_max 28
_diffrn_reflns_limit_l_min -28
_diffrn_reflns_number 41022
_diffrn_reflns_point_group_measured_fraction_full 0.996
_diffrn_reflns_point_group_measured_fraction_max 0.964
_diffrn_reflns_theta_full 25.242
_diffrn_reflns_theta_max 26.681
_diffrn_reflns_theta_min 0.959
_diffrn_source_type 'fine-focus sealed tube'
_diffrn_standards_number 0
_exptl_absorpt_coefficient_mu 0.422
_exptl_absorpt_correction_T_max 0.7453
_exptl_absorpt_correction_T_min 0.4159
_exptl_absorpt_correction_type multi-scan
_exptl_absorpt_process_details
;
SADABS-2014/3 (Bruker,2014/3) was used for absorption correction.
wR2(int) was 0.1666 before and 0.0681 after correction.
The Ratio of minimum to maximum transmission is 0.5580.
The \l/2 correction factor is 0.00150.
;
_exptl_crystal_colour blue
_exptl_crystal_density_diffrn 1.305
_exptl_crystal_density_method 'not measured'
_exptl_crystal_description block
_exptl_crystal_F_000 1624
_exptl_crystal_size_max 0.26
_exptl_crystal_size_mid 0.18
_exptl_crystal_size_min 0.1
_refine_diff_density_max 1.116
_refine_diff_density_min -1.284
_refine_diff_density_rms 0.107
_refine_ls_extinction_method none
_refine_ls_goodness_of_fit_ref 0.930
_refine_ls_hydrogen_treatment constr
_refine_ls_matrix_type full
_refine_ls_number_parameters 930
_refine_ls_number_reflns 16360
_refine_ls_number_restraints 70
_refine_ls_restrained_S_all 0.930
_refine_ls_R_factor_all 0.1304
_refine_ls_R_factor_gt 0.0687
_refine_ls_shift/su_max 0.001
_refine_ls_shift/su_mean 0.000
_refine_ls_structure_factor_coef Fsqd
_refine_ls_weighting_details 'w=1/[\s^2^(Fo^2^)+(0.1313P)^2^] where P=(Fo^2^+2Fc^2^)/3'
_refine_ls_weighting_scheme calc
_refine_ls_wR_factor_gt 0.1883
_refine_ls_wR_factor_ref 0.2344
_reflns_Friedel_coverage 0.000
_reflns_number_gt 8391
_reflns_number_total 16360
_reflns_threshold_expression 'I > 2\s(I)'
_cod_data_source_file c7nj01797a2.cif
_cod_data_source_block MoMercaptophenolate
_cod_original_cell_volume 4015.8(18)
_cod_database_code 7056481
_shelxl_version_number 2014-3
_shelx_space_group_comment
;
The symmetry employed for this shelxl refinement is uniquely defined
by the following loop, which should always be used as a source of
symmetry information in preference to the above space-group names.
They are only intended as comments.
;
_shelx_estimated_absorpt_t_max 0.959
_shelx_estimated_absorpt_t_min 0.898
_olex2_refinement_description
;
1. Fixed Uiso
 At 1.2 times of:
  All C(H) groups
2. Restrained distances
 C13B-C12B \\sim C12B-C11B \\sim C11B-C10B \\sim C9B-C10B \\sim C9B-C14B \\sim
C14B-C13B \\sim C9A-
 C14A \\sim C9A-C10A \\sim C11A-C10A \\sim C12A-C11A \\sim C13A-C12A \\sim
C14A-C13A
 with sigma of 0.02
 O1A-C9A \\sim O1B-C14B
 with sigma of 0.02
 S5B-C9B \\sim S5A-C14A
 with sigma of 0.02
 Mo1-S5B \\sim Mo1-S5A
 with sigma of 0.02
 Mo1-O1A \\sim Mo1-O1B
 with sigma of 0.02
3. Uiso/Uaniso restraints and constraints
Uanis(O1A) = Uanis(S5B)
Uanis(O1B) = Uanis(S5A)
Uanis(C10A) = Uanis(C11A) = Uanis(C12A) = Uanis(C13A) = Uanis(C14A) = Uanis(C9A)
Uanis(C14B) = Uanis(C9B) = Uanis(C10B) = Uanis(C11B) = Uanis(C12B) = Uanis(C13B)
4. Others
 Sof(O1B)=Sof(S5B)=1-FVAR(1)
 Sof(O1A)=Sof(S5A)=FVAR(1)
 Sof(C9B)=Sof(C10B)=Sof(H10B)=Sof(C11B)=Sof(H11B)=Sof(C12B)=Sof(H12B)=
 Sof(C13B)=Sof(H13B)=Sof(C14B)=1-FVAR(2)
 Sof(C9A)=Sof(C10A)=Sof(H10A)=Sof(C11A)=Sof(H11A)=Sof(C12A)=Sof(H12A)=
 Sof(C13A)=Sof(H13A)=Sof(C14A)=FVAR(2)
5.a Aromatic/amide H refined with riding coordinates:
 C16(H16), C17(H17), C18(H18), C19(H19), C20(H20), C22(H22), C23(H23),
 C24(H24), C25(H25), C26(H26), C28(H28), C29(H29), C30(H30), C31(H31), C32(H32),
  C34(H34), C35(H35), C36(H36), C37(H37), C38(H38), C40(H40), C41(H41),
 C42(H42), C43(H43), C44(H44), C46(H46), C47(H47), C48(H48), C49(H49), C50(H50),
  C52(H52), C53(H53), C54(H54), C55(H55), C56(H56), C58(H58), C59(H59),
 C60(H60), C61(H61), C62(H62), C64(H64), C65(H65), C66(H66), C67(H67), C68(H68),
  C70(H70), C71(H71), C72(H72), C73(H73), C74(H74), C76(H76), C77(H77),
 C78(H78), C79(H79), C80(H80), C82(H82), C83(H83), C84(H84), C85(H85), C86(H86),
  C10A(H10A), C10B(H10B), C11A(H11A), C11B(H11B), C12A(H12A), C12B(H12B),
 C13A(H13A), C13B(H13B)
;
_olex2_submission_special_instructions 'No special instructions were received'

loop_
_space_group_symop_operation_xyz
'x, y, z'
'-x, -y, -z'

loop_
_atom_site_label
_atom_site_type_symbol
_atom_site_fract_x
_atom_site_fract_y
_atom_site_fract_z
_atom_site_U_iso_or_equiv
_atom_site_adp_type
_atom_site_occupancy
_atom_site_site_symmetry_order
_atom_site_calc_flag
_atom_site_refinement_flags_posn
_atom_site_refinement_flags_occupancy
_atom_site_disorder_assembly
_atom_site_disorder_group
C15 C 0.7548(5) 0.2511(3) 0.0116(3) 0.0464(13) Uani 1 1 d . . . .
C16 C 0.8242(6) 0.2189(4) -0.0429(3) 0.0615(16) Uani 1 1 d . . . .
H16 H 0.7971 0.2271 -0.0795 0.074 Uiso 1 1 calc R . . .
C17 C 0.9336(7) 0.1743(4) -0.0448(4) 0.076(2) Uani 1 1 d . . . .
H17 H 0.9800 0.1535 -0.0819 0.091 Uiso 1 1 calc R . . .
C18 C 0.9724(7) 0.1616(4) 0.0104(5) 0.081(2) Uani 1 1 d . . . .
H18 H 1.0459 0.1326 0.0105 0.097 Uiso 1 1 calc R . . .
C19 C 0.9017(7) 0.1919(4) 0.0640(4) 0.0695(19) Uani 1 1 d . . . .
H19 H 0.9266 0.1819 0.1002 0.083 Uiso 1 1 calc R . . .
C20 C 0.7938(6) 0.2372(3) 0.0659(3) 0.0582(15) Uani 1 1 d . . . .
H20 H 0.7479 0.2581 0.1032 0.070 Uiso 1 1 calc R . . .
C21 C 0.5955(5) 0.3738(3) 0.0961(3) 0.0463(13) Uani 1 1 d . . . .
C22 C 0.6875(6) 0.4307(4) 0.1243(3) 0.0675(18) Uani 1 1 d . . . .
H22 H 0.7572 0.4380 0.1011 0.081 Uiso 1 1 calc R . . .
C23 C 0.6747(7) 0.4761(5) 0.1866(4) 0.087(2) Uani 1 1 d . . . .
H23 H 0.7360 0.5140 0.2058 0.105 Uiso 1 1 calc R . . .
C24 C 0.5704(8) 0.4651(5) 0.2209(3) 0.084(2) Uani 1 1 d . . . .
H24 H 0.5627 0.4950 0.2633 0.100 Uiso 1 1 calc R . . .
C25 C 0.4792(7) 0.4108(4) 0.1926(3) 0.0687(18) Uani 1 1 d . . . .
H25 H 0.4077 0.4055 0.2155 0.082 Uiso 1 1 calc R . . .
C26 C 0.4911(6) 0.3641(4) 0.1313(3) 0.0631(17) Uani 1 1 d . . . .
H26 H 0.4296 0.3259 0.1130 0.076 Uiso 1 1 calc R . . .
C27 C 0.6505(6) 0.3736(3) -0.0308(3) 0.0498(14) Uani 1 1 d . . . .
C28 C 0.7751(6) 0.4025(4) -0.0311(3) 0.0628(17) Uani 1 1 d . . . .
H28 H 0.8413 0.3870 -0.0102 0.075 Uiso 1 1 calc R . . .
C29 C 0.7997(7) 0.4548(4) -0.0629(4) 0.072(2) Uani 1 1 d . . . .
H29 H 0.8820 0.4751 -0.0622 0.087 Uiso 1 1 calc R . . .
C30 C 0.7045(7) 0.4761(4) -0.0948(3) 0.073(2) Uani 1 1 d . . . .
H30 H 0.7222 0.5102 -0.1166 0.087 Uiso 1 1 calc R . . .
C31 C 0.5805(7) 0.4474(4) -0.0952(3) 0.073(2) Uani 1 1 d . . . .
H31 H 0.5153 0.4625 -0.1170 0.088 Uiso 1 1 calc R . . .
C32 C 0.5541(6) 0.3962(3) -0.0628(3) 0.0571(16) Uani 1 1 d . . . .
H32 H 0.4710 0.3772 -0.0629 0.069 Uiso 1 1 calc R . . .
C33 C 0.5268(6) 0.1542(3) -0.1268(3) 0.0517(14) Uani 1 1 d . . . .
C34 C 0.5965(6) 0.0895(4) -0.1283(3) 0.0639(17) Uani 1 1 d . . . .
H34 H 0.5800 0.0659 -0.0984 0.077 Uiso 1 1 calc R . . .
C35 C 0.6900(7) 0.0585(5) -0.1729(4) 0.082(2) Uani 1 1 d . . . .
H35 H 0.7359 0.0149 -0.1723 0.098 Uiso 1 1 calc R . . .
C36 C 0.7158(8) 0.0913(5) -0.2177(4) 0.089(2) Uani 1 1 d . . . .
H36 H 0.7785 0.0703 -0.2480 0.106 Uiso 1 1 calc R . . .
C37 C 0.6478(8) 0.1559(5) -0.2174(4) 0.093(3) Uani 1 1 d . . . .
H37 H 0.6645 0.1788 -0.2477 0.112 Uiso 1 1 calc R . . .
C38 C 0.5535(7) 0.1874(4) -0.1721(3) 0.077(2) Uani 1 1 d . . . .
H38 H 0.5083 0.2314 -0.1724 0.092 Uiso 1 1 calc R . . .
C39 C 0.3552(5) 0.1228(3) -0.0371(3) 0.0501(14) Uani 1 1 d . . . .
C40 C 0.3768(7) 0.1251(4) 0.0242(3) 0.0716(19) Uani 1 1 d . . . .
H40 H 0.4260 0.1650 0.0517 0.086 Uiso 1 1 calc R . . .
C41 C 0.3241(8) 0.0670(5) 0.0442(4) 0.097(3) Uani 1 1 d . . . .
H41 H 0.3358 0.0695 0.0857 0.116 Uiso 1 1 calc R . . .
C42 C 0.2555(8) 0.0065(5) 0.0039(5) 0.098(3) Uani 1 1 d . . . .
H42 H 0.2243 -0.0331 0.0174 0.117 Uiso 1 1 calc R . . .
C43 C 0.2331(8) 0.0046(4) -0.0564(5) 0.089(2) Uani 1 1 d . . . .
H43 H 0.1843 -0.0359 -0.0834 0.107 Uiso 1 1 calc R . . .
C44 C 0.2821(7) 0.0620(4) -0.0777(3) 0.077(2) Uani 1 1 d . . . .
H44 H 0.2665 0.0601 -0.1189 0.093 Uiso 1 1 calc R . . .
C45 C 0.2850(6) 0.2406(3) -0.0920(3) 0.0523(14) Uani 1 1 d . . . .
C46 C 0.2311(7) 0.2016(4) -0.1512(3) 0.075(2) Uani 1 1 d . . . .
H46 H 0.2646 0.1540 -0.1766 0.090 Uiso 1 1 calc R . . .
C47 C 0.1264(8) 0.2345(5) -0.1720(4) 0.094(3) Uani 1 1 d . . . .
H47 H 0.0923 0.2097 -0.2119 0.113 Uiso 1 1 calc R . . .
C48 C 0.0734(8) 0.3037(6) -0.1336(4) 0.096(3) Uani 1 1 d . . . .
H48 H 0.0028 0.3249 -0.1475 0.116 Uiso 1 1 calc R . . .
C49 C 0.1258(7) 0.3418(5) -0.0743(4) 0.088(2) Uani 1 1 d . . . .
H49 H 0.0906 0.3886 -0.0484 0.105 Uiso 1 1 calc R . . .
C50 C 0.2307(6) 0.3097(4) -0.0539(3) 0.0626(16) Uani 1 1 d . . . .
H50 H 0.2651 0.3350 -0.0141 0.075 Uiso 1 1 calc R . . .
N5 N 0.4829(4) 0.2649(3) -0.0061(2) 0.0493(11) Uani 1 1 d . . . .
P1 P 0.61389(13) 0.31115(8) 0.01506(7) 0.0432(3) Uani 1 1 d . . . .
P2 P 0.41824(14) 0.19934(8) -0.06272(7) 0.0449(3) Uani 1 1 d . . . .
C51 C 0.5280(6) 0.3460(3) 0.6279(3) 0.0533(14) Uani 1 1 d . . . .
C52 C 0.5969(6) 0.4121(4) 0.6282(3) 0.0621(17) Uani 1 1 d . . . .
H52 H 0.5794 0.4358 0.5984 0.075 Uiso 1 1 calc R . . .
C53 C 0.6913(7) 0.4418(4) 0.6731(4) 0.082(2) Uani 1 1 d . . . .
H53 H 0.7382 0.4854 0.6731 0.099 Uiso 1 1 calc R . . .
C54 C 0.7166(8) 0.4079(5) 0.7175(4) 0.091(3) Uani 1 1 d . . . .
H54 H 0.7808 0.4281 0.7474 0.109 Uiso 1 1 calc R . . .
C55 C 0.6472(9) 0.3442(5) 0.7178(4) 0.098(3) Uani 1 1 d . . . .
H55 H 0.6628 0.3220 0.7488 0.118 Uiso 1 1 calc R . . .
C56 C 0.5535(7) 0.3122(4) 0.6724(3) 0.075(2) Uani 1 1 d . . . .
H56 H 0.5083 0.2679 0.6722 0.089 Uiso 1 1 calc R . . .
C57 C 0.3552(5) 0.3767(3) 0.5374(3) 0.0507(14) Uani 1 1 d . . . .
C58 C 0.3769(7) 0.3750(4) 0.4762(3) 0.0703(19) Uani 1 1 d . . . .
H58 H 0.4267 0.3357 0.4488 0.084 Uiso 1 1 calc R . . .
C59 C 0.3230(9) 0.4331(5) 0.4560(4) 0.092(2) Uani 1 1 d . . . .
H59 H 0.3336 0.4305 0.4144 0.110 Uiso 1 1 calc R . . .
C60 C 0.2546(8) 0.4940(4) 0.4966(4) 0.091(3) Uani 1 1 d . . . .
H60 H 0.2235 0.5337 0.4832 0.109 Uiso 1 1 calc R . . .
C61 C 0.2327(8) 0.4956(4) 0.5568(5) 0.093(3) Uani 1 1 d . . . .
H61 H 0.1845 0.5359 0.5841 0.112 Uiso 1 1 calc R . . .
C62 C 0.2823(7) 0.4371(4) 0.5776(3) 0.0744(19) Uani 1 1 d . . . .
H62 H 0.2664 0.4384 0.6185 0.089 Uiso 1 1 calc R . . .
C63 C 0.2845(5) 0.2605(3) 0.5931(3) 0.0491(13) Uani 1 1 d . . . .
C64 C 0.2297(6) 0.1903(4) 0.5538(3) 0.0618(16) Uani 1 1 d . . . .
H64 H 0.2631 0.1652 0.5139 0.074 Uiso 1 1 calc R . . .
C65 C 0.1253(7) 0.1587(5) 0.5751(4) 0.089(2) Uani 1 1 d . . . .
H65 H 0.0895 0.1118 0.5495 0.106 Uiso 1 1 calc R . . .
C66 C 0.0743(8) 0.1966(5) 0.6342(4) 0.096(3) Uani 1 1 d . . . .
H66 H 0.0047 0.1749 0.6482 0.115 Uiso 1 1 calc R . . .
C67 C 0.1263(8) 0.2664(5) 0.6723(4) 0.093(3) Uani 1 1 d . . . .
H67 H 0.0913 0.2922 0.7118 0.112 Uiso 1 1 calc R . . .
C68 C 0.2311(7) 0.2979(4) 0.6514(3) 0.0715(19) Uani 1 1 d . . . .
H68 H 0.2660 0.3450 0.6771 0.086 Uiso 1 1 calc R . . .
C69 C 0.6517(5) 0.1271(3) 0.5307(3) 0.0497(14) Uani 1 1 d . . . .
C70 C 0.7752(6) 0.0978(4) 0.5309(3) 0.0637(17) Uani 1 1 d . . . .
H70 H 0.8406 0.1123 0.5091 0.076 Uiso 1 1 calc R . . .
C71 C 0.8012(7) 0.0469(4) 0.5637(4) 0.074(2) Uani 1 1 d . . . .
H71 H 0.8841 0.0281 0.5643 0.089 Uiso 1 1 calc R . . .
C72 C 0.7040(7) 0.0242(4) 0.5954(4) 0.077(2) Uani 1 1 d . . . .
H72 H 0.7213 -0.0104 0.6167 0.092 Uiso 1 1 calc R . . .
C73 C 0.5818(7) 0.0528(4) 0.5956(3) 0.072(2) Uani 1 1 d . . . .
H73 H 0.5171 0.0384 0.6179 0.087 Uiso 1 1 calc R . . .
C74 C 0.5544(6) 0.1031(4) 0.5623(3) 0.0593(16) Uani 1 1 d . . . .
H74 H 0.4708 0.1207 0.5612 0.071 Uiso 1 1 calc R . . .
C75 C 0.7546(5) 0.2486(3) 0.4886(3) 0.0493(14) Uani 1 1 d . . . .
C76 C 0.7945(6) 0.2632(3) 0.4338(3) 0.0534(14) Uani 1 1 d . . . .
H76 H 0.7476 0.2426 0.3966 0.064 Uiso 1 1 calc R . . .
C77 C 0.9032(6) 0.3079(4) 0.4351(4) 0.0703(19) Uani 1 1 d . . . .
H77 H 0.9300 0.3168 0.3988 0.084 Uiso 1 1 calc R . . .
C78 C 0.9712(7) 0.3390(4) 0.4904(4) 0.079(2) Uani 1 1 d . . . .
H78 H 1.0437 0.3692 0.4913 0.095 Uiso 1 1 calc R . . .
C79 C 0.9329(6) 0.3258(4) 0.5448(4) 0.073(2) Uani 1 1 d . . . .
H79 H 0.9795 0.3468 0.5820 0.088 Uiso 1 1 calc R . . .
C80 C 0.8246(5) 0.2808(4) 0.5431(3) 0.0587(16) Uani 1 1 d . . . .
H80 H 0.7986 0.2722 0.5797 0.070 Uiso 1 1 calc R . . .
C82 C 0.6870(6) 0.0696(4) 0.3758(3) 0.0673(18) Uani 1 1 d . . . .
H82 H 0.7565 0.0621 0.3991 0.081 Uiso 1 1 calc R . . .
C83 C 0.6738(7) 0.0242(4) 0.3130(4) 0.082(2) Uani 1 1 d . . . .
H83 H 0.7352 -0.0134 0.2939 0.099 Uiso 1 1 calc R . . .
C84 C 0.5712(8) 0.0345(5) 0.2794(3) 0.082(2) Uani 1 1 d . . . .
H84 H 0.5636 0.0040 0.2371 0.098 Uiso 1 1 calc R . . .
C85 C 0.4777(8) 0.0894(4) 0.3067(3) 0.0708(19) Uani 1 1 d . . . .
H85 H 0.4072 0.0949 0.2831 0.085 Uiso 1 1 calc R . . .
C86 C 0.4895(6) 0.1357(4) 0.3688(3) 0.0561(15) Uani 1 1 d . . . .
H86 H 0.4272 0.1729 0.3874 0.067 Uiso 1 1 calc R . . .
C87 C 0.5955(5) 0.1268(3) 0.4041(3) 0.0465(13) Uani 1 1 d . . . .
N6 N 0.4827(4) 0.2354(3) 0.5059(2) 0.0490(11) Uani 1 1 d . . . .
P3 P 0.41850(14) 0.30054(8) 0.56276(7) 0.0448(3) Uani 1 1 d . . . .
P4 P 0.61417(13) 0.18873(8) 0.48505(7) 0.0431(3) Uani 1 1 d . . . .
C1 C 1.0903(5) 0.3635(3) 0.1809(3) 0.0525(15) Uani 1 1 d . . . .
C2 C 1.0462(6) 0.3912(4) 0.1307(4) 0.0624(17) Uani 1 1 d . . . .
C3 C 1.0613(5) 0.4022(3) 0.2422(3) 0.0538(15) Uani 1 1 d . . . .
C4 C 0.9901(7) 0.4738(4) 0.2624(4) 0.0705(19) Uani 1 1 d . . . .
C5 C 1.0602(5) 0.0980(4) 0.2576(3) 0.0560(15) Uani 1 1 d . . . .
C6 C 0.9898(7) 0.0263(4) 0.2370(4) 0.074(2) Uani 1 1 d . . . .
C7 C 1.0895(5) 0.1368(3) 0.3199(3) 0.0512(14) Uani 1 1 d . . . .
C8 C 1.0464(6) 0.1092(4) 0.3687(4) 0.0649(18) Uani 1 1 d . . . .
C9A C 1.5153(11) 0.2903(9) 0.2840(7) 0.061(2) Uani 0.489(10) 1 d D P A 1
C9B C 1.5435(10) 0.2726(9) 0.2706(7) 0.062(2) Uani 0.511(10) 1 d D P A 2
C10A C 1.6133(9) 0.3406(8) 0.3202(6) 0.061(2) Uani 0.489(10) 1 d D P A 1
H10A H 1.5934 0.3834 0.3554 0.073 Uiso 0.489(10) 1 calc R P A 1
C10B C 1.6727(10) 0.2875(8) 0.2872(6) 0.062(2) Uani 0.511(10) 1 d D P A 2
H10B H 1.6951 0.3308 0.3217 0.074 Uiso 0.511(10) 1 calc R P A 2
C11A C 1.7391(11) 0.3232(8) 0.3011(6) 0.061(2) Uani 0.489(10) 1 d D P A 1
H11A H 1.8046 0.3547 0.3245 0.073 Uiso 0.489(10) 1 calc R P A 1
C11B C 1.7682(13) 0.2381(7) 0.2527(6) 0.062(2) Uani 0.511(10) 1 d D P A 2
H11B H 1.8532 0.2468 0.2661 0.074 Uiso 0.511(10) 1 calc R P A 2
C12A C 1.7711(13) 0.2597(8) 0.2476(6) 0.061(2) Uani 0.489(10) 1 d D P A 1
H12A H 1.8562 0.2492 0.2353 0.073 Uiso 0.489(10) 1 calc R P A 1
C12B C 1.7388(11) 0.1765(8) 0.1987(6) 0.062(2) Uani 0.511(10) 1 d D P A 2
H12B H 1.8040 0.1459 0.1746 0.074 Uiso 0.511(10) 1 calc R P A 2
C13A C 1.6727(10) 0.2132(9) 0.2137(6) 0.061(2) Uani 0.489(10) 1 d D P A 1
H13A H 1.6931 0.1697 0.1791 0.073 Uiso 0.489(10) 1 calc R P A 1
C13B C 1.6108(9) 0.1604(8) 0.1806(6) 0.062(2) Uani 0.511(10) 1 d D P A 2
H13B H 1.5894 0.1178 0.1453 0.074 Uiso 0.511(10) 1 calc R P A 2
C14A C 1.5435(10) 0.2289(9) 0.2296(6) 0.061(2) Uani 0.489(10) 1 d D P A 1
C14B C 1.5136(11) 0.2101(8) 0.2168(6) 0.062(2) Uani 0.511(10) 1 d D P A 2
N1 N 1.0124(6) 0.4134(4) 0.0911(3) 0.091(2) Uani 1 1 d . . . .
N2 N 0.9345(7) 0.5315(4) 0.2808(4) 0.106(2) Uani 1 1 d . . . .
N3 N 0.9350(7) -0.0324(4) 0.2187(4) 0.110(3) Uani 1 1 d . . . .
N4 N 1.0127(6) 0.0877(4) 0.4093(3) 0.088(2) Uani 1 1 d . . . .
O1A O 1.3875(13) 0.3076(10) 0.2985(7) 0.0490(13) Uani 0.506(9) 1 d D P A 1
O1B O 1.3848(13) 0.1937(10) 0.2021(7) 0.0497(13) Uani 0.494(9) 1 d D P A 2
S1 S 1.17987(14) 0.27792(9) 0.15722(7) 0.0535(4) Uani 1 1 d . . . .
S2 S 1.11318(14) 0.36624(9) 0.30071(7) 0.0537(4) Uani 1 1 d . . . .
S3 S 1.11347(14) 0.13380(9) 0.19949(7) 0.0542(4) Uani 1 1 d . . . .
S4 S 1.17966(14) 0.22232(9) 0.34308(7) 0.0543(4) Uani 1 1 d . . . .
S5A S 1.4130(5) 0.1793(3) 0.1872(2) 0.0497(13) Uani 0.506(9) 1 d D P A 1
S5B S 1.4133(5) 0.3204(3) 0.3130(2) 0.0490(13) Uani 0.494(9) 1 d D P A 2
Mo1 Mo 1.23605(4) 0.25006(3) 0.25007(2) 0.04300(16) Uani 1 1 d D . . .

loop_
_atom_site_aniso_label
_atom_site_aniso_U_11
_atom_site_aniso_U_22
_atom_site_aniso_U_33
_atom_site_aniso_U_23
_atom_site_aniso_U_13
_atom_site_aniso_U_12
C15 0.046(3) 0.037(3) 0.056(4) 0.014(3) 0.002(3) -0.004(2)
C16 0.058(4) 0.062(4) 0.069(4) 0.028(3) 0.003(3) -0.001(3)
C17 0.057(4) 0.068(5) 0.106(6) 0.032(4) 0.016(4) 0.012(3)
C18 0.045(4) 0.070(5) 0.134(7) 0.043(5) -0.001(4) 0.005(3)
C19 0.064(4) 0.057(4) 0.098(6) 0.041(4) -0.021(4) -0.003(3)
C20 0.057(4) 0.052(4) 0.065(4) 0.019(3) -0.012(3) -0.004(3)
C21 0.049(3) 0.046(3) 0.044(3) 0.015(3) -0.004(3) 0.003(2)
C22 0.050(4) 0.067(4) 0.069(4) 0.002(3) -0.009(3) -0.007(3)
C23 0.070(5) 0.090(6) 0.078(5) -0.003(4) -0.025(4) -0.011(4)
C24 0.096(6) 0.093(6) 0.051(4) 0.010(4) -0.015(4) 0.019(5)
C25 0.084(5) 0.064(4) 0.056(4) 0.018(3) 0.008(4) 0.006(4)
C26 0.079(5) 0.058(4) 0.052(4) 0.019(3) -0.004(3) -0.018(3)
C27 0.057(4) 0.043(3) 0.052(3) 0.019(3) -0.002(3) 0.000(3)
C28 0.048(3) 0.062(4) 0.090(5) 0.040(4) -0.004(3) -0.005(3)
C29 0.064(4) 0.066(4) 0.104(6) 0.050(4) 0.003(4) -0.007(3)
C30 0.085(5) 0.063(4) 0.089(5) 0.050(4) -0.006(4) -0.004(4)
C31 0.077(5) 0.070(5) 0.088(5) 0.047(4) -0.012(4) 0.011(4)
C32 0.058(4) 0.049(4) 0.072(4) 0.031(3) -0.011(3) -0.003(3)
C33 0.061(4) 0.040(3) 0.050(3) 0.010(3) 0.000(3) 0.000(3)
C34 0.069(4) 0.062(4) 0.060(4) 0.022(3) -0.002(3) 0.013(3)
C35 0.075(5) 0.080(5) 0.081(5) 0.016(4) 0.009(4) 0.030(4)
C36 0.084(6) 0.099(6) 0.075(5) 0.017(5) 0.030(4) 0.020(5)
C37 0.117(7) 0.079(5) 0.091(6) 0.039(5) 0.049(5) 0.021(5)
C38 0.087(5) 0.070(5) 0.082(5) 0.036(4) 0.029(4) 0.019(4)
C39 0.050(3) 0.042(3) 0.058(4) 0.016(3) 0.001(3) 0.001(2)
C40 0.088(5) 0.066(4) 0.072(5) 0.036(4) -0.014(4) -0.019(4)
C41 0.116(7) 0.103(7) 0.100(6) 0.072(6) -0.020(5) -0.029(5)
C42 0.106(7) 0.070(6) 0.139(9) 0.065(6) 0.001(6) -0.016(5)
C43 0.105(6) 0.047(4) 0.109(7) 0.016(4) -0.006(5) -0.027(4)
C44 0.101(6) 0.059(4) 0.066(4) 0.014(3) -0.004(4) -0.027(4)
C45 0.051(3) 0.049(3) 0.057(4) 0.017(3) -0.003(3) -0.005(3)
C46 0.094(5) 0.063(4) 0.065(4) 0.015(4) -0.020(4) 0.004(4)
C47 0.109(7) 0.101(7) 0.076(5) 0.033(5) -0.033(5) 0.011(5)
C48 0.089(6) 0.104(7) 0.099(7) 0.038(6) -0.026(5) 0.023(5)
C49 0.074(5) 0.082(6) 0.102(6) 0.023(5) 0.002(5) 0.022(4)
C50 0.047(3) 0.066(4) 0.069(4) 0.014(3) -0.002(3) 0.011(3)
N5 0.046(3) 0.045(3) 0.054(3) 0.012(2) -0.003(2) -0.007(2)
P1 0.0445(8) 0.0391(8) 0.0470(8) 0.0160(6) -0.0041(6) -0.0040(6)
P2 0.0487(8) 0.0394(8) 0.0450(8) 0.0119(6) -0.0026(6) -0.0041(6)
C51 0.064(4) 0.044(3) 0.045(3) 0.006(3) -0.002(3) -0.008(3)
C52 0.063(4) 0.060(4) 0.062(4) 0.019(3) -0.008(3) -0.013(3)
C53 0.077(5) 0.076(5) 0.085(5) 0.017(4) -0.013(4) -0.033(4)
C54 0.098(6) 0.089(6) 0.077(5) 0.019(5) -0.042(5) -0.033(5)
C55 0.123(7) 0.105(7) 0.078(5) 0.046(5) -0.056(5) -0.033(5)
C56 0.093(5) 0.067(4) 0.069(4) 0.030(4) -0.035(4) -0.026(4)
C57 0.051(3) 0.042(3) 0.059(4) 0.015(3) -0.008(3) 0.000(3)
C58 0.084(5) 0.062(4) 0.074(5) 0.036(4) 0.006(4) 0.015(4)
C59 0.123(7) 0.077(6) 0.091(6) 0.050(5) 0.007(5) 0.020(5)
C60 0.116(7) 0.059(5) 0.116(7) 0.053(5) -0.016(6) 0.005(4)
C61 0.107(6) 0.052(4) 0.118(7) 0.026(5) -0.007(5) 0.024(4)
C62 0.087(5) 0.059(4) 0.071(5) 0.012(4) -0.007(4) 0.011(4)
C63 0.051(3) 0.045(3) 0.050(3) 0.016(3) 0.002(3) 0.004(3)
C64 0.050(4) 0.057(4) 0.071(4) 0.012(3) 0.002(3) -0.005(3)
C65 0.070(5) 0.081(5) 0.107(7) 0.021(5) 0.001(5) -0.026(4)
C66 0.088(6) 0.101(7) 0.102(7) 0.040(6) 0.028(5) -0.022(5)
C67 0.105(6) 0.092(6) 0.084(6) 0.030(5) 0.038(5) -0.005(5)
C68 0.085(5) 0.054(4) 0.069(4) 0.012(3) 0.018(4) -0.012(3)
C69 0.051(3) 0.045(3) 0.056(4) 0.020(3) -0.003(3) -0.007(3)
C70 0.051(4) 0.067(4) 0.087(5) 0.044(4) 0.006(3) 0.003(3)
C71 0.065(4) 0.067(4) 0.109(6) 0.056(4) -0.008(4) 0.003(3)
C72 0.079(5) 0.073(5) 0.099(6) 0.057(4) 0.004(4) 0.007(4)
C73 0.075(5) 0.064(4) 0.096(5) 0.051(4) 0.014(4) -0.005(4)
C74 0.061(4) 0.054(4) 0.073(4) 0.035(3) 0.005(3) 0.000(3)
C75 0.051(3) 0.045(3) 0.057(4) 0.023(3) -0.002(3) -0.001(3)
C76 0.058(4) 0.042(3) 0.066(4) 0.027(3) 0.003(3) -0.003(3)
C77 0.067(4) 0.058(4) 0.097(6) 0.040(4) 0.017(4) 0.000(3)
C78 0.052(4) 0.057(4) 0.133(7) 0.037(5) 0.010(4) -0.008(3)
C79 0.051(4) 0.065(4) 0.105(6) 0.030(4) -0.017(4) -0.006(3)
C80 0.046(3) 0.068(4) 0.066(4) 0.028(3) -0.008(3) -0.006(3)
C82 0.047(4) 0.071(4) 0.068(4) 0.002(4) 0.000(3) 0.000(3)
C83 0.072(5) 0.068(5) 0.077(5) -0.014(4) 0.019(4) -0.002(4)
C84 0.087(6) 0.093(6) 0.050(4) 0.003(4) 0.009(4) -0.022(5)
C85 0.095(5) 0.067(5) 0.053(4) 0.025(4) -0.013(4) -0.011(4)
C86 0.063(4) 0.055(4) 0.053(4) 0.022(3) -0.005(3) 0.002(3)
C87 0.044(3) 0.045(3) 0.051(3) 0.017(3) 0.005(3) -0.002(2)
N6 0.048(3) 0.049(3) 0.049(3) 0.014(2) 0.002(2) 0.004(2)
P3 0.0475(8) 0.0398(8) 0.0462(8) 0.0132(6) -0.0016(6) -0.0016(6)
P4 0.0435(8) 0.0392(8) 0.0477(8) 0.0160(6) 0.0005(6) -0.0011(6)
C1 0.038(3) 0.053(4) 0.074(4) 0.031(3) -0.010(3) -0.006(3)
C2 0.043(3) 0.067(4) 0.091(5) 0.043(4) -0.009(3) -0.007(3)
C3 0.047(3) 0.039(3) 0.077(4) 0.023(3) -0.015(3) -0.004(3)
C4 0.068(4) 0.056(4) 0.084(5) 0.018(4) -0.021(4) 0.005(3)
C5 0.041(3) 0.052(4) 0.077(4) 0.025(3) 0.011(3) 0.002(3)
C6 0.063(4) 0.055(4) 0.099(6) 0.019(4) 0.018(4) -0.010(3)
C7 0.045(3) 0.051(3) 0.064(4) 0.029(3) 0.003(3) 0.003(3)
C8 0.055(4) 0.063(4) 0.092(5) 0.046(4) 0.006(3) 0.008(3)
C9A 0.037(3) 0.089(5) 0.064(4) 0.036(3) -0.003(2) -0.004(3)
C9B 0.039(3) 0.088(5) 0.070(4) 0.040(3) -0.003(2) 0.004(3)
C10A 0.037(3) 0.089(5) 0.064(4) 0.036(3) -0.003(2) -0.004(3)
C10B 0.039(3) 0.088(5) 0.070(4) 0.040(3) -0.003(2) 0.004(3)
C11A 0.037(3) 0.089(5) 0.064(4) 0.036(3) -0.003(2) -0.004(3)
C11B 0.039(3) 0.088(5) 0.070(4) 0.040(3) -0.003(2) 0.004(3)
C12A 0.037(3) 0.089(5) 0.064(4) 0.036(3) -0.003(2) -0.004(3)
C12B 0.039(3) 0.088(5) 0.070(4) 0.040(3) -0.003(2) 0.004(3)
C13A 0.037(3) 0.089(5) 0.064(4) 0.036(3) -0.003(2) -0.004(3)
C13B 0.039(3) 0.088(5) 0.070(4) 0.040(3) -0.003(2) 0.004(3)
C14A 0.037(3) 0.089(5) 0.064(4) 0.036(3) -0.003(2) -0.004(3)
C14B 0.039(3) 0.088(5) 0.070(4) 0.040(3) -0.003(2) 0.004(3)
N1 0.071(4) 0.122(6) 0.116(5) 0.088(5) -0.013(4) -0.018(4)
N2 0.097(5) 0.069(5) 0.131(6) 0.009(4) -0.030(5) 0.027(4)
N3 0.100(5) 0.078(5) 0.136(6) 0.016(4) 0.034(5) -0.027(4)
N4 0.069(4) 0.109(5) 0.120(5) 0.084(5) 0.009(4) 0.010(3)
O1A 0.038(3) 0.059(3) 0.045(3) 0.012(2) -0.0061(16) -0.0032(16)
O1B 0.040(3) 0.060(3) 0.045(3) 0.012(2) 0.0018(15) 0.0014(17)
S1 0.0503(8) 0.0607(9) 0.0532(9) 0.0243(7) -0.0012(7) 0.0008(7)
S2 0.0498(8) 0.0506(9) 0.0575(9) 0.0139(7) -0.0050(7) 0.0045(7)
S3 0.0506(8) 0.0521(9) 0.0566(9) 0.0140(7) 0.0024(7) -0.0078(7)
S4 0.0513(9) 0.0630(10) 0.0530(9) 0.0257(8) -0.0027(7) -0.0066(7)
S5A 0.040(3) 0.060(3) 0.045(3) 0.012(2) 0.0018(15) 0.0014(17)
S5B 0.038(3) 0.059(3) 0.045(3) 0.012(2) -0.0061(16) -0.0032(16)
Mo1 0.0369(3) 0.0451(3) 0.0482(3) 0.0173(2) -0.0020(2) -0.0029(2)

loop_
_atom_type_symbol
_atom_type_description
_atom_type_scat_dispersion_real
_atom_type_scat_dispersion_imag
_atom_type_scat_source
C C 0.0033 0.0016 'International Tables Vol C Tables 4.2.6.8 and 6.1.1.4'
N N 0.0061 0.0033 'International Tables Vol C Tables 4.2.6.8 and 6.1.1.4'
O O 0.0106 0.0060 'International Tables Vol C Tables 4.2.6.8 and 6.1.1.4'
P P 0.1023 0.0942 'International Tables Vol C Tables 4.2.6.8 and 6.1.1.4'
S S 0.1246 0.1234 'International Tables Vol C Tables 4.2.6.8 and 6.1.1.4'
Mo Mo -1.6832 0.6857 'International Tables Vol C Tables 4.2.6.8 and 6.1.1.4'
H H 0.0000 0.0000 'International Tables Vol C Tables 4.2.6.8 and 6.1.1.4'

loop_
_geom_angle_atom_site_label_1
_geom_angle_atom_site_label_2
_geom_angle_atom_site_label_3
_geom_angle
C16 C15 C20 118.9(6)
C16 C15 P1 122.3(5)
C20 C15 P1 118.8(5)
C15 C16 H16 119.0
C15 C16 C17 121.9(7)
C17 C16 H16 119.0
C16 C17 H17 120.8
C16 C17 C18 118.4(7)
C18 C17 H17 120.8
C17 C18 H18 120.2
C19 C18 C17 119.7(7)
C19 C18 H18 120.2
C18 C19 H19 119.2
C18 C19 C20 121.7(7)
C20 C19 H19 119.2
C15 C20 H20 120.3
C19 C20 C15 119.4(6)
C19 C20 H20 120.3
C22 C21 P1 120.2(5)
C26 C21 C22 119.5(6)
C26 C21 P1 120.2(4)
C21 C22 H22 120.2
C23 C22 C21 119.6(7)
C23 C22 H22 120.2
C22 C23 H23 120.0
C22 C23 C24 119.9(7)
C24 C23 H23 120.0
C23 C24 H24 119.9
C25 C24 C23 120.1(7)
C25 C24 H24 119.9
C24 C25 H25 119.5
C24 C25 C26 121.0(7)
C26 C25 H25 119.5
C21 C26 H26 120.1
C25 C26 C21 119.8(6)
C25 C26 H26 120.1
C28 C27 P1 120.5(4)
C32 C27 C28 119.4(5)
C32 C27 P1 120.0(4)
C27 C28 H28 120.1
C29 C28 C27 119.8(6)
C29 C28 H28 120.1
C28 C29 H29 119.8
C30 C29 C28 120.4(6)
C30 C29 H29 119.8
C29 C30 H30 119.8
C29 C30 C31 120.4(6)
C31 C30 H30 119.8
C30 C31 H31 120.1
C30 C31 C32 119.8(6)
C32 C31 H31 120.1
C27 C32 C31 120.2(6)
C27 C32 H32 119.9
C31 C32 H32 119.9
C34 C33 C38 117.3(6)
C34 C33 P2 120.5(5)
C38 C33 P2 121.8(5)
C33 C34 H34 119.0
C33 C34 C35 122.0(7)
C35 C34 H34 119.0
C34 C35 H35 119.7
C36 C35 C34 120.5(7)
C36 C35 H35 119.7
C35 C36 H36 120.6
C35 C36 C37 118.8(7)
C37 C36 H36 120.6
C36 C37 H37 119.7
C36 C37 C38 120.7(7)
C38 C37 H37 119.7
C33 C38 C37 120.7(7)
C33 C38 H38 119.6
C37 C38 H38 119.6
C40 C39 C44 119.5(6)
C40 C39 P2 119.7(4)
C44 C39 P2 120.8(5)
C39 C40 H40 120.4
C39 C40 C41 119.2(7)
C41 C40 H40 120.4
C40 C41 H41 119.4
C42 C41 C40 121.3(8)
C42 C41 H41 119.4
C41 C42 H42 120.2
C41 C42 C43 119.5(7)
C43 C42 H42 120.2
C42 C43 H43 119.5
C42 C43 C44 120.9(7)
C44 C43 H43 119.5
C39 C44 H44 120.2
C43 C44 C39 119.5(7)
C43 C44 H44 120.2
C46 C45 P2 121.1(5)
C50 C45 C46 119.4(6)
C50 C45 P2 119.5(5)
C45 C46 H46 120.2
C47 C46 C45 119.6(7)
C47 C46 H46 120.2
C46 C47 H47 119.8
C48 C47 C46 120.5(7)
C48 C47 H47 119.8
C47 C48 H48 120.1
C47 C48 C49 119.9(7)
C49 C48 H48 120.1
C48 C49 H49 120.2
C50 C49 C48 119.7(8)
C50 C49 H49 120.2
C45 C50 C49 120.9(7)
C45 C50 H50 119.5
C49 C50 H50 119.5
P2 N5 P1 142.0(3)
C15 P1 C27 106.7(3)
C21 P1 C15 107.2(3)
C21 P1 C27 107.3(3)
N5 P1 C15 115.5(2)
N5 P1 C21 107.4(3)
N5 P1 C27 112.3(3)
C33 P2 C45 108.9(3)
C39 P2 C33 107.1(3)
C39 P2 C45 107.4(3)
N5 P2 C33 113.5(3)
N5 P2 C39 110.5(3)
N5 P2 C45 109.2(3)
C52 C51 P3 118.6(5)
C56 C51 C52 119.9(6)
C56 C51 P3 121.2(4)
C51 C52 H52 120.3
C53 C52 C51 119.3(6)
C53 C52 H52 120.3
C52 C53 H53 119.7
C54 C53 C52 120.7(7)
C54 C53 H53 119.7
C53 C54 H54 120.1
C55 C54 C53 119.8(7)
C55 C54 H54 120.1
C54 C55 H55 119.7
C54 C55 C56 120.6(7)
C56 C55 H55 119.7
C51 C56 C55 119.7(6)
C51 C56 H56 120.2
C55 C56 H56 120.2
C58 C57 C62 119.1(6)
C58 C57 P3 119.7(5)
C62 C57 P3 121.1(5)
C57 C58 H58 120.4
C57 C58 C59 119.3(7)
C59 C58 H58 120.4
C58 C59 H59 119.4
C60 C59 C58 121.2(8)
C60 C59 H59 119.4
C59 C60 H60 120.3
C61 C60 C59 119.5(7)
C61 C60 H60 120.3
C60 C61 H61 119.8
C60 C61 C62 120.4(8)
C62 C61 H61 119.8
C57 C62 C61 120.3(7)
C57 C62 H62 119.8
C61 C62 H62 119.8
C64 C63 P3 117.9(4)
C68 C63 C64 119.2(6)
C68 C63 P3 122.7(5)
C63 C64 H64 120.3
C65 C64 C63 119.5(6)
C65 C64 H64 120.3
C64 C65 H65 119.8
C66 C65 C64 120.4(7)
C66 C65 H65 119.8
C65 C66 H66 119.9
C67 C66 C65 120.2(7)
C67 C66 H66 119.9
C66 C67 H67 120.2
C66 C67 C68 119.5(7)
C68 C67 H67 120.2
C63 C68 C67 121.1(7)
C63 C68 H68 119.4
C67 C68 H68 119.4
C70 C69 P4 120.9(4)
C74 C69 C70 119.0(5)
C74 C69 P4 119.9(5)
C69 C70 H70 119.9
C69 C70 C71 120.3(6)
C71 C70 H70 119.9
C70 C71 H71 120.0
C72 C71 C70 120.1(6)
C72 C71 H71 120.0
C71 C72 H72 119.9
C73 C72 C71 120.2(6)
C73 C72 H72 119.9
C72 C73 H73 119.9
C72 C73 C74 120.2(6)
C74 C73 H73 119.9
C69 C74 C73 120.2(6)
C69 C74 H74 119.9
C73 C74 H74 119.9
C76 C75 P4 119.3(4)
C80 C75 C76 118.5(5)
C80 C75 P4 122.3(4)
C75 C76 H76 119.8
C77 C76 C75 120.3(6)
C77 C76 H76 119.8
C76 C77 H77 120.2
C78 C77 C76 119.6(6)
C78 C77 H77 120.2
C77 C78 H78 119.5
C77 C78 C79 120.9(6)
C79 C78 H78 119.5
C78 C79 H79 120.4
C80 C79 C78 119.2(7)
C80 C79 H79 120.4
C75 C80 C79 121.5(6)
C75 C80 H80 119.3
C79 C80 H80 119.3
C83 C82 H82 120.1
C83 C82 C87 119.8(7)
C87 C82 H82 120.1
C82 C83 H83 120.0
C84 C83 C82 120.0(7)
C84 C83 H83 120.0
C83 C84 H84 119.3
C83 C84 C85 121.4(7)
C85 C84 H84 119.3
C84 C85 H85 120.2
C86 C85 C84 119.7(7)
C86 C85 H85 120.2
C85 C86 H86 120.1
C85 C86 C87 119.9(6)
C87 C86 H86 120.1
C82 C87 C86 119.3(6)
C82 C87 P4 120.3(5)
C86 C87 P4 120.3(5)
P3 N6 P4 141.9(3)
C57 P3 C51 107.3(3)
C57 P3 C63 106.9(3)
C63 P3 C51 107.9(3)
N6 P3 C51 113.8(3)
N6 P3 C57 110.4(3)
N6 P3 C63 110.4(3)
C69 P4 C75 106.4(3)
C69 P4 C87 107.8(3)
C87 P4 C75 106.9(3)
N6 P4 C69 112.8(3)
N6 P4 C75 115.3(3)
N6 P4 C87 107.3(3)
C2 C1 S1 116.0(5)
C3 C1 C2 121.6(6)
C3 C1 S1 122.5(5)
N1 C2 C1 179.4(7)
C1 C3 C4 122.9(6)
C1 C3 S2 120.2(5)
C4 C3 S2 116.9(5)
N2 C4 C3 177.5(8)
C6 C5 S3 116.8(5)
C7 C5 C6 122.8(6)
C7 C5 S3 120.4(4)
N3 C6 C5 178.0(8)
C5 C7 C8 121.7(5)
C5 C7 S4 121.5(4)
C8 C7 S4 116.7(5)
N4 C8 C7 178.8(8)
C14A C9A C10A 121.5(11)
O1A C9A C10A 120.1(11)
O1A C9A C14A 118.0(11)
C10B C9B S5B 126.6(10)
C14B C9B C10B 118.3(11)
C14B C9B S5B 115.0(9)
C9A C10A H10A 121.2
C11A C10A C9A 117.5(12)
C11A C10A H10A 121.2
C9B C10B H10B 119.7
C11B C10B C9B 120.6(13)
C11B C10B H10B 119.7
C10A C11A H11A 118.9
C10A C11A C12A 122.2(13)
C12A C11A H11A 118.9
C10B C11B H11B 119.5
C12B C11B C10B 121.0(13)
C12B C11B H11B 119.5
C11A C12A H12A 120.9
C13A C12A C11A 118.1(13)
C13A C12A H12A 120.9
C11B C12B H12B 120.2
C11B C12B C13B 119.6(13)
C13B C12B H12B 120.2
C12A C13A H13A 118.8
C12A C13A C14A 122.4(13)
C14A C13A H13A 118.8
C12B C13B H13B 120.5
C12B C13B C14B 118.9(12)
C14B C13B H13B 120.5
C9A C14A C13A 118.0(11)
C9A C14A S5A 115.9(9)
C13A C14A S5A 126.1(10)
C9B C14B C13B 121.3(11)
O1B C14B C9B 117.9(11)
O1B C14B C13B 120.6(11)
C9A O1A Mo1 126.4(11)
C14B O1B Mo1 126.9(11)
C1 S1 Mo1 107.1(2)
C3 S2 Mo1 107.4(2)
C5 S3 Mo1 107.8(2)
C7 S4 Mo1 107.6(2)
C14A S5A Mo1 101.5(5)
C9B S5B Mo1 102.0(5)
O1A Mo1 S1 116.3(5)
O1A Mo1 S2 86.9(5)
O1A Mo1 S3 153.1(5)
O1A Mo1 S4 86.7(5)
O1A Mo1 S5A 78.3(5)
O1B Mo1 S1 86.3(5)
O1B Mo1 S2 153.1(5)
O1B Mo1 S3 86.8(5)
O1B Mo1 S4 116.9(5)
O1B Mo1 S5B 78.2(5)
S1 Mo1 S2 82.79(6)
S1 Mo1 S3 82.44(6)
S1 Mo1 S4 151.62(6)
S1 Mo1 S5A 84.21(15)
S1 Mo1 S5B 118.34(16)
S2 Mo1 S5A 153.43(15)
S2 Mo1 S5B 85.49(15)
S3 Mo1 S2 115.79(6)
S3 Mo1 S5A 85.19(14)
S3 Mo1 S5B 153.02(16)
S4 Mo1 S2 82.12(6)
S4 Mo1 S3 82.70(6)
S4 Mo1 S5A 118.40(15)
S4 Mo1 S5B 84.21(15)

loop_
_geom_bond_atom_site_label_1
_geom_bond_atom_site_label_2
_geom_bond_distance
C15 C16 1.377(8)
C15 C20 1.391(8)
C15 P1 1.815(6)
C16 H16 0.9300
C16 C17 1.391(9)
C17 H17 0.9300
C17 C18 1.399(10)
C18 H18 0.9300
C18 C19 1.366(10)
C19 H19 0.9300
C19 C20 1.385(9)
C20 H20 0.9300
C21 C22 1.394(8)
C21 C26 1.392(8)
C21 P1 1.809(6)
C22 H22 0.9300
C22 C23 1.376(10)
C23 H23 0.9300
C23 C24 1.387(11)
C24 H24 0.9300
C24 C25 1.360(10)
C25 H25 0.9300
C25 C26 1.364(9)
C26 H26 0.9300
C27 C28 1.400(8)
C27 C32 1.377(8)
C27 P1 1.815(6)
C28 H28 0.9300
C28 C29 1.393(8)
C29 H29 0.9300
C29 C30 1.355(9)
C30 H30 0.9300
C30 C31 1.391(9)
C31 H31 0.9300
C31 C32 1.391(8)
C32 H32 0.9300
C33 C34 1.374(8)
C33 C38 1.380(8)
C33 P2 1.802(6)
C34 H34 0.9300
C34 C35 1.377(9)
C35 H35 0.9300
C35 C36 1.364(11)
C36 H36 0.9300
C36 C37 1.369(11)
C37 H37 0.9300
C37 C38 1.395(10)
C38 H38 0.9300
C39 C40 1.386(9)
C39 C44 1.396(8)
C39 P2 1.801(6)
C40 H40 0.9300
C40 C41 1.394(9)
C41 H41 0.9300
C41 C42 1.365(11)
C42 H42 0.9300
C42 C43 1.367(11)
C43 H43 0.9300
C43 C44 1.388(10)
C44 H44 0.9300
C45 C46 1.398(9)
C45 C50 1.383(8)
C45 P2 1.803(6)
C46 H46 0.9300
C46 C47 1.397(10)
C47 H47 0.9300
C47 C48 1.380(11)
C48 H48 0.9300
C48 C49 1.392(11)
C49 H49 0.9300
C49 C50 1.387(9)
C50 H50 0.9300
N5 P1 1.585(4)
N5 P2 1.573(4)
C51 C52 1.396(8)
C51 C56 1.368(8)
C51 P3 1.819(6)
C52 H52 0.9300
C52 C53 1.380(9)
C53 H53 0.9300
C53 C54 1.367(10)
C54 H54 0.9300
C54 C55 1.366(10)
C55 H55 0.9300
C55 C56 1.389(9)
C56 H56 0.9300
C57 C58 1.389(9)
C57 C62 1.392(9)
C57 P3 1.793(6)
C58 H58 0.9300
C58 C59 1.400(9)
C59 H59 0.9300
C59 C60 1.375(11)
C60 H60 0.9300
C60 C61 1.367(11)
C61 H61 0.9300
C61 C62 1.399(10)
C62 H62 0.9300
C63 C64 1.404(8)
C63 C68 1.380(8)
C63 P3 1.811(6)
C64 H64 0.9300
C64 C65 1.388(9)
C65 H65 0.9300
C65 C66 1.385(11)
C66 H66 0.9300
C66 C67 1.379(11)
C67 H67 0.9300
C67 C68 1.387(9)
C68 H68 0.9300
C69 C70 1.392(8)
C69 C74 1.390(8)
C69 P4 1.802(6)
C70 H70 0.9300
C70 C71 1.392(8)
C71 H71 0.9300
C71 C72 1.380(9)
C72 H72 0.9300
C72 C73 1.373(9)
C73 H73 0.9300
C73 C74 1.395(8)
C74 H74 0.9300
C75 C76 1.412(8)
C75 C80 1.377(8)
C75 P4 1.806(5)
C76 H76 0.9300
C76 C77 1.387(8)
C77 H77 0.9300
C77 C78 1.376(10)
C78 H78 0.9300
C78 C79 1.387(10)
C79 H79 0.9300
C79 C80 1.384(8)
C80 H80 0.9300
C82 H82 0.9300
C82 C83 1.384(9)
C82 C87 1.397(8)
C83 H83 0.9300
C83 C84 1.357(10)
C84 H84 0.9300
C84 C85 1.382(10)
C85 H85 0.9300
C85 C86 1.375(9)
C86 H86 0.9300
C86 C87 1.399(8)
C87 P4 1.803(6)
N6 P3 1.573(5)
N6 P4 1.597(5)
C1 C2 1.458(9)
C1 C3 1.358(9)
C1 S1 1.738(6)
C2 N1 1.152(8)
C3 C4 1.433(9)
C3 S2 1.743(6)
C4 N2 1.148(9)
C5 C6 1.427(8)
C5 C7 1.375(8)
C5 S3 1.741(6)
C6 N3 1.156(8)
C7 C8 1.427(9)
C7 S4 1.737(6)
C8 N4 1.164(8)
C9A C10A 1.425(12)
C9A C14A 1.384(12)
C9A O1A 1.381(16)
C9B C10B 1.395(11)
C9B C14B 1.389(12)
C9B S5B 1.719(12)
C10A H10A 0.9300
C10A C11A 1.382(12)
C10B H10B 0.9300
C10B C11B 1.391(12)
C11A H11A 0.9300
C11A C12A 1.400(12)
C11B H11B 0.9300
C11B C12B 1.381(12)
C12A H12A 0.9300
C12A C13A 1.381(12)
C12B H12B 0.9300
C12B C13B 1.393(11)
C13A H13A 0.9300
C13A C14A 1.397(11)
C13B H13B 0.9300
C13B C14B 1.420(12)
C14A S5A 1.727(11)
C14B O1B 1.386(15)
O1A Mo1 1.997(11)
O1B Mo1 1.970(11)
S1 Mo1 2.3856(16)
S2 Mo1 2.4060(17)
S3 Mo1 2.3987(15)
S4 Mo1 2.3911(16)
S5A Mo1 2.418(4)
S5B Mo1 2.409(4)

loop_
_geom_torsion_atom_site_label_1
_geom_torsion_atom_site_label_2
_geom_torsion_atom_site_label_3
_geom_torsion_atom_site_label_4
_geom_torsion
C15 C16 C17 C18 0.8(10)
C16 C15 C20 C19 0.5(8)
C16 C15 P1 C21 -155.5(5)
C16 C15 P1 C27 -40.8(5)
C16 C15 P1 N5 84.9(5)
C16 C17 C18 C19 0.9(10)
C17 C18 C19 C20 -1.9(10)
C18 C19 C20 C15 1.2(9)
C20 C15 C16 C17 -1.5(9)
C20 C15 P1 C21 24.6(5)
C20 C15 P1 C27 139.3(4)
C20 C15 P1 N5 -95.1(5)
C21 C22 C23 C24 -0.3(12)
C22 C21 C26 C25 0.6(10)
C22 C21 P1 C15 65.7(5)
C22 C21 P1 C27 -48.7(6)
C22 C21 P1 N5 -169.6(5)
C22 C23 C24 C25 -1.4(12)
C23 C24 C25 C26 2.7(12)
C24 C25 C26 C21 -2.3(11)
C26 C21 C22 C23 0.7(10)
C26 C21 P1 C15 -112.6(5)
C26 C21 P1 C27 133.0(5)
C26 C21 P1 N5 12.1(6)
C27 C28 C29 C30 -1.7(11)
C28 C27 C32 C31 -0.1(10)
C28 C27 P1 C15 -35.4(6)
C28 C27 P1 C21 79.3(6)
C28 C27 P1 N5 -163.0(5)
C28 C29 C30 C31 1.3(12)
C29 C30 C31 C32 -0.3(12)
C30 C31 C32 C27 -0.3(11)
C32 C27 C28 C29 1.1(10)
C32 C27 P1 C15 148.1(5)
C32 C27 P1 C21 -97.2(5)
C32 C27 P1 N5 20.5(6)
C33 C34 C35 C36 -0.6(12)
C34 C33 C38 C37 0.1(11)
C34 C33 P2 C39 -32.2(6)
C34 C33 P2 C45 -148.0(5)
C34 C33 P2 N5 90.1(5)
C34 C35 C36 C37 0.5(13)
C35 C36 C37 C38 -0.1(14)
C36 C37 C38 C33 -0.2(13)
C38 C33 C34 C35 0.3(10)
C38 C33 P2 C39 154.9(6)
C38 C33 P2 C45 39.0(6)
C38 C33 P2 N5 -82.8(6)
C39 C40 C41 C42 2.4(13)
C40 C39 C44 C43 -0.4(11)
C40 C39 P2 C33 119.2(6)
C40 C39 P2 C45 -124.0(5)
C40 C39 P2 N5 -4.9(6)
C40 C41 C42 C43 -3.0(15)
C41 C42 C43 C44 1.9(14)
C42 C43 C44 C39 -0.2(13)
C44 C39 C40 C41 -0.6(11)
C44 C39 P2 C33 -62.2(6)
C44 C39 P2 C45 54.6(6)
C44 C39 P2 N5 173.6(5)
C45 C46 C47 C48 -2.2(13)
C46 C45 C50 C49 -1.6(10)
C46 C45 P2 C33 39.1(6)
C46 C45 P2 C39 -76.6(6)
C46 C45 P2 N5 163.6(5)
C46 C47 C48 C49 1.1(14)
C47 C48 C49 C50 -0.3(14)
C48 C49 C50 C45 0.5(12)
C50 C45 C46 C47 2.5(10)
C50 C45 P2 C33 -144.4(5)
C50 C45 P2 C39 99.9(5)
C50 C45 P2 N5 -20.0(6)
P1 C15 C16 C17 178.6(5)
P1 C15 C20 C19 -179.6(4)
P1 C21 C22 C23 -177.7(6)
P1 C21 C26 C25 178.9(5)
P1 C27 C28 C29 -175.5(6)
P1 C27 C32 C31 176.5(5)
P1 N5 P2 C33 4.4(6)
P1 N5 P2 C39 124.8(5)
P1 N5 P2 C45 -117.3(5)
P2 C33 C34 C35 -173.0(5)
P2 C33 C38 C37 173.3(6)
P2 C39 C40 C41 177.9(6)
P2 C39 C44 C43 -179.0(6)
P2 C45 C46 C47 178.9(6)
P2 C45 C50 C49 -178.1(6)
P2 N5 P1 C15 -55.9(6)
P2 N5 P1 C21 -175.5(5)
P2 N5 P1 C27 66.9(6)
C51 C52 C53 C54 -0.8(12)
C52 C51 C56 C55 0.5(12)
C52 C51 P3 C57 -32.2(6)
C52 C51 P3 C63 -147.0(5)
C52 C51 P3 N6 90.1(6)
C52 C53 C54 C55 -0.5(14)
C53 C54 C55 C56 1.8(15)
C54 C55 C56 C51 -1.8(14)
C56 C51 C52 C53 0.8(10)
C56 C51 P3 C57 154.6(6)
C56 C51 P3 C63 39.8(7)
C56 C51 P3 N6 -83.0(6)
C57 C58 C59 C60 3.4(12)
C58 C57 C62 C61 -0.7(10)
C58 C57 P3 C51 119.2(5)
C58 C57 P3 C63 -125.4(5)
C58 C57 P3 N6 -5.3(6)
C58 C59 C60 C61 -3.6(13)
C59 C60 C61 C62 1.7(13)
C60 C61 C62 C57 0.4(12)
C62 C57 C58 C59 -1.1(10)
C62 C57 P3 C51 -62.2(6)
C62 C57 P3 C63 53.3(6)
C62 C57 P3 N6 173.4(5)
C63 C64 C65 C66 1.0(12)
C64 C63 C68 C67 1.5(11)
C64 C63 P3 C51 -144.7(5)
C64 C63 P3 C57 100.3(5)
C64 C63 P3 N6 -19.8(6)
C64 C65 C66 C67 0.4(14)
C65 C66 C67 C68 -0.9(14)
C66 C67 C68 C63 -0.1(13)
C68 C63 C64 C65 -1.9(10)
C68 C63 P3 C51 38.5(6)
C68 C63 P3 C57 -76.5(6)
C68 C63 P3 N6 163.4(5)
C69 C70 C71 C72 1.0(11)
C70 C69 C74 C73 2.4(10)
C70 C69 P4 C75 -36.0(6)
C70 C69 P4 C87 78.3(5)
C70 C69 P4 N6 -163.5(5)
C70 C71 C72 C73 -1.0(12)
C71 C72 C73 C74 1.7(12)
C72 C73 C74 C69 -2.5(11)
C74 C69 C70 C71 -1.7(10)
C74 C69 P4 C75 149.2(5)
C74 C69 P4 C87 -96.5(5)
C74 C69 P4 N6 21.7(6)
C75 C76 C77 C78 -0.9(10)
C76 C75 C80 C79 -0.9(9)
C76 C75 P4 C69 139.4(5)
C76 C75 P4 C87 24.4(5)
C76 C75 P4 N6 -94.8(5)
C76 C77 C78 C79 0.4(11)
C77 C78 C79 C80 -0.2(11)
C78 C79 C80 C75 0.4(10)
C80 C75 C76 C77 1.1(9)
C80 C75 P4 C69 -40.7(6)
C80 C75 P4 C87 -155.6(5)
C80 C75 P4 N6 85.2(5)
C82 C83 C84 C85 -0.6(12)
C82 C87 P4 C69 -47.8(5)
C82 C87 P4 C75 66.2(5)
C82 C87 P4 N6 -169.5(5)
C83 C82 C87 C86 2.0(9)
C83 C82 C87 P4 -177.9(5)
C83 C84 C85 C86 1.3(11)
C84 C85 C86 C87 -0.3(10)
C85 C86 C87 C82 -1.3(9)
C85 C86 C87 P4 178.5(5)
C86 C87 P4 C69 132.4(5)
C86 C87 P4 C75 -113.6(5)
C86 C87 P4 N6 10.6(5)
C87 C82 C83 C84 -1.0(11)
P3 C51 C52 C53 -172.4(5)
P3 C51 C56 C55 173.5(6)
P3 C57 C58 C59 177.6(6)
P3 C57 C62 C61 -179.4(6)
P3 C63 C64 C65 -178.8(6)
P3 C63 C68 C67 178.2(6)
P3 N6 P4 C69 65.6(6)
P3 N6 P4 C75 -56.9(6)
P3 N6 P4 C87 -175.9(5)
P4 C69 C70 C71 -176.5(5)
P4 C69 C74 C73 177.3(5)
P4 C75 C76 C77 -178.9(5)
P4 C75 C80 C79 179.2(5)
P4 N6 P3 C51 5.1(6)
P4 N6 P3 C57 125.7(5)
P4 N6 P3 C63 -116.3(5)
C1 C3 S2 Mo1 1.5(5)
C2 C1 C3 C4 -2.4(9)
C2 C1 C3 S2 178.7(4)
C2 C1 S1 Mo1 179.9(4)
C3 C1 S1 Mo1 -1.0(5)
C4 C3 S2 Mo1 -177.5(4)
C5 C7 S4 Mo1 -1.0(5)
C6 C5 C7 C8 -2.7(10)
C6 C5 C7 S4 178.0(5)
C6 C5 S3 Mo1 -177.1(4)
C7 C5 S3 Mo1 0.8(5)
C8 C7 S4 Mo1 179.6(4)
C9A C10A C11A C12A 1(2)
C9A C14A S5A Mo1 0.5(14)
C9B C10B C11B C12B 5(2)
C9B C14B O1B Mo1 0(2)
C10A C9A C14A C13A 5(2)
C10A C9A C14A S5A -174.1(13)
C10A C9A O1A Mo1 174.9(12)
C10A C11A C12A C13A -1(2)
C10B C9B C14B C13B 2(2)
C10B C9B C14B O1B 177.3(15)
C10B C9B S5B Mo1 -177.2(14)
C10B C11B C12B C13B -4.0(19)
C11A C12A C13A C14A 2(2)
C11B C12B C13B C14B 2.6(18)
C12A C13A C14A C9A -5(2)
C12A C13A C14A S5A 174.6(12)
C12B C13B C14B C9B -2(2)
C12B C13B C14B O1B -176.7(14)
C13A C14A S5A Mo1 -178.8(13)
C13B C14B O1B Mo1 174.8(12)
C14A C9A C10A C11A -4(2)
C14A C9A O1A Mo1 2(3)
C14B C9B C10B C11B -4(2)
C14B C9B S5B Mo1 -1.5(14)
O1A C9A C10A C11A -175.8(15)
O1A C9A C14A C13A 177.7(16)
O1A C9A C14A S5A -2(2)
S1 C1 C3 C4 178.5(5)
S1 C1 C3 S2 -0.4(7)
S3 C5 C7 C8 179.5(5)
S3 C5 C7 S4 0.1(7)
S5B C9B C10B C11B 171.9(12)
S5B C9B C14B C13B -173.7(12)
S5B C9B C14B O1B 1(2)
